data_4341731
loop_
_publ_author_name
'Karmakar, Avishek'
'Manna, Biplab'
'Desai, Aamod V.'
'Joarder, Biplab'
'Ghosh, Sujit K.'

_publ_section_title
;
 Dynamic Metal-Organic Framework with Anion-Triggered Luminescence
 Modulation Behavior.
;
_journal_name_full 'Inorganic chemistry'
_journal_page_first 141118130516009
_journal_paper_doi 10.1021/ic501477u
_journal_year 2014
_chemical_formula_moiety 'C16 H22 Cl2 N10 O10 Zn'
_chemical_formula_sum 'C16 H22 Cl2 N10 O10 Zn'
_chemical_formula_weight 650.70
_chemical_name_systematic
;
 ?
;
_space_group_crystal_system monoclinic
_space_group_IT_number 15
_space_group_name_Hall '-C 2yc'
_space_group_name_H-M_alt 'C 1 2/c 1'
_symmetry_space_group_name_Hall '-C 2yc'
_symmetry_space_group_name_H-M 'C 1 2/c 1'
_atom_sites_solution_hydrogens geom
_audit_creation_method SHELXL-2013
_cell_angle_alpha 90
_cell_angle_beta 105.597(4)
_cell_angle_gamma 90
_cell_formula_units_Z 4
_cell_length_a 18.740(4)
_cell_length_b 12.600(2)
_cell_length_c 15.198(3)
_cell_measurement_reflns_used 7266
_cell_measurement_temperature 200(2)
_cell_measurement_theta_max 26.23
_cell_measurement_theta_min 2.23
_cell_volume 3456.5(11)
_computing_cell_refinement 'Bruker SAINT'
_computing_data_collection 'Bruker APEX2'
_computing_data_reduction 'Bruker SAINT'
_computing_molecular_graphics 'Bruker SHELXTL'
_computing_publication_material 'Bruker SHELXTL'
_computing_structure_refinement 'SHELXL-97 (Sheldrick, 2008)'
_computing_structure_solution 'SHELXS-97 (Sheldrick, 2008)'
_diffrn_ambient_temperature 200(2)
_diffrn_measured_fraction_theta_full 1.000
_diffrn_measured_fraction_theta_max 0.998
_diffrn_radiation_type MoK\a
_diffrn_radiation_wavelength 0.71073
_diffrn_reflns_av_R_equivalents 0.0190
_diffrn_reflns_av_unetI/netI 0.0171
_diffrn_reflns_Laue_measured_fraction_full 1.000
_diffrn_reflns_Laue_measured_fraction_max 0.998
_diffrn_reflns_limit_h_max 23
_diffrn_reflns_limit_h_min -23
_diffrn_reflns_limit_k_max 15
_diffrn_reflns_limit_k_min -15
_diffrn_reflns_limit_l_max 18
_diffrn_reflns_limit_l_min -18
_diffrn_reflns_number 14263
_diffrn_reflns_point_group_measured_fraction_full 1.000
_diffrn_reflns_point_group_measured_fraction_max 0.998
_diffrn_reflns_theta_full 25.242
_diffrn_reflns_theta_max 26.225
_diffrn_reflns_theta_min 1.971
_exptl_absorpt_coefficient_mu 0.918
_exptl_absorpt_correction_T_max 0.9058
_exptl_absorpt_correction_T_min 0.8978
_exptl_absorpt_correction_type multi-scan
_exptl_absorpt_process_details 'multi-scan absorption correction'
_exptl_crystal_colour colourless
_exptl_crystal_density_diffrn 1.250
_exptl_crystal_density_method 'not measured'
_exptl_crystal_description rod
_exptl_crystal_F_000 1328
_exptl_crystal_size_max 0.120
_exptl_crystal_size_mid 0.120
_exptl_crystal_size_min 0.110
_platon_squeeze_details
;
The SQUEEZE routine of the program PLATON was used

in order to eliminate the contribution of disordered solvents molecules,

thereby a final model based only on the ordered part of the crystal structure

was obtained.



The SQUEEZE routine suggested that

a total potential solvent area volume of 1223.4Ang^3^[35.4% of cell volume],

and a void electron population of 364 per cell.



Refinement after the SQUEEZE routine gave significantly improved R values.

[R values before SQUEEZE]

R1 = 0.1270, wR2 = 0.4146 for >2sigma(I) data

R1 = 0.1343, wR2 = 0.4271, GooF = S = 2.119 for all data

( 3470 data and 0 restraint / 178 parameters)

;
_refine_diff_density_max 1.921
_refine_diff_density_min -1.457
_refine_diff_density_rms 0.105
_refine_ls_extinction_method none
_refine_ls_goodness_of_fit_ref 1.042
_refine_ls_hydrogen_treatment constr
_refine_ls_matrix_type full
_refine_ls_number_parameters 178
_refine_ls_number_reflns 3470
_refine_ls_number_restraints 0
_refine_ls_restrained_S_all 1.042
_refine_ls_R_factor_all 0.0717
_refine_ls_R_factor_gt 0.0661
_refine_ls_shift/su_max 0.000
_refine_ls_shift/su_mean 0.000
_refine_ls_structure_factor_coef Fsqd
_refine_ls_weighting_details 'w=1/[\s^2^(Fo^2^)+(0.0891P)^2^+25.4494P] where P=(Fo^2^+2Fc^2^)/3'
_refine_ls_weighting_scheme calc
_refine_ls_wR_factor_gt 0.1765
_refine_ls_wR_factor_ref 0.1813
_reflns_Friedel_coverage 0.000
_reflns_number_gt 3078
_reflns_number_total 3470
_reflns_threshold_expression 'I > 2\s(I)'
_cod_data_source_file ic501477u_si_003.cif
_cod_data_source_block Compound1ClO4
_cod_original_cell_volume 3456.5(12)
_cod_database_code 4341731
_shelx_space_group_comment
;
The symmetry employed for this shelxl refinement is uniquely defined
by the following loop, which should always be used as a source of
symmetry information in preference to the above space-group names.
They are only intended as comments.
;
_shelx_estimated_absorpt_t_min 0.898
_shelx_estimated_absorpt_t_max 0.906
_shelxl_version_number 2013-3

loop_
_space_group_symop_operation_xyz
'x, y, z'
'-x, y, -z+1/2'
'x+1/2, y+1/2, z'
'-x+1/2, y+1/2, -z+1/2'
'-x, -y, -z'
'x, -y, z-1/2'
'-x+1/2, -y+1/2, -z'
'x+1/2, -y+1/2, z-1/2'

loop_
_atom_site_label
_atom_site_type_symbol
_atom_site_fract_x
_atom_site_fract_y
_atom_site_fract_z
_atom_site_U_iso_or_equiv
_atom_site_adp_type
_atom_site_occupancy
_atom_site_site_symmetry_order
_atom_site_calc_flag
_atom_site_refinement_flags_posn
_atom_site_refinement_flags_adp
_atom_site_refinement_flags_occupancy
C1 C 0.86004(19) 0.5998(3) 0.1553(3) 0.0266(8) Uani 1 1 d . . .
C2 C 0.6810(2) 0.5013(3) 0.0625(3) 0.0250(7) Uani 1 1 d . . .
C3 C 0.6326(2) 0.4338(3) 0.1026(3) 0.0259(8) Uani 1 1 d . . .
C4 C 0.5699(2) 0.3811(3) 0.0496(3) 0.0307(8) Uani 1 1 d . . .
H4 H 0.5549 0.3906 -0.0134 0.037 Uiso 1 1 calc R U .
C5 C 0.5302(2) 0.3147(3) 0.0919(3) 0.0310(9) Uani 1 1 d . . .
H5 H 0.4892 0.2795 0.0557 0.037 Uiso 1 1 calc R U .
C6 C 0.6071(2) 0.3520(4) 0.2329(3) 0.0352(9) Uani 1 1 d . . .
H6 H 0.6201 0.3428 0.2959 0.042 Uiso 1 1 calc R U .
C7 C 0.6490(2) 0.4190(4) 0.1961(3) 0.0370(10) Uani 1 1 d . . .
H7 H 0.6889 0.4548 0.2343 0.044 Uiso 1 1 calc R U .
C8 C 0.6549(2) 0.5437(3) -0.0338(3) 0.0324(9) Uani 1 1 d . . .
H9A H 0.6611 0.6194 -0.0330 0.049 Uiso 1 1 calc R U .
H9B H 0.6035 0.5265 -0.0588 0.049 Uiso 1 1 calc R U .
H9C H 0.6835 0.5122 -0.0707 0.049 Uiso 1 1 calc R U .
Cl1 Cl 0.84214(10) 0.30439(12) 0.37675(10) 0.0638(4) Uani 1 1 d . . .
N1 N 0.54811(17) 0.2989(3) 0.1820(2) 0.0267(7) Uani 1 1 d . . .
N2 N 0.74494(17) 0.5173(2) 0.1170(2) 0.0260(7) Uani 1 1 d . . .
N3 N 0.79524(17) 0.5781(3) 0.0903(2) 0.0282(7) Uani 1 1 d . . .
H3 H 0.7868 0.6019 0.0354 0.034 Uiso 1 1 calc R U .
N4 N 0.86969(18) 0.5489(3) 0.2348(2) 0.0375(9) Uani 1 1 d . . .
H4A H 0.8348 0.5112 0.2458 0.045 Uiso 1 1 calc R U .
N5 N 0.93840(19) 0.5590(3) 0.2998(3) 0.0403(9) Uani 1 1 d . . .
H5A H 0.9652 0.4923 0.3067 0.048 Uiso 1 1 calc R U .
H5B H 0.9315 0.5788 0.3587 0.048 Uiso 1 1 calc R U .
O1 O 0.90566(14) 0.6629(2) 0.13861(19) 0.0281(6) Uani 1 1 d . . .
O2 O 0.8225(4) 0.3441(6) 0.2911(5) 0.114(2) Uani 1 1 d . . .
O3 O 0.8952(5) 0.3914(8) 0.4300(6) 0.179(4) Uani 1 1 d . . .
O4 O 0.8933(3) 0.2240(5) 0.3946(4) 0.0950(19) Uani 1 1 d . . .
O5 O 0.7869(2) 0.2886(3) 0.4239(3) 0.0564(10) Uani 1 1 d . . .
Zn1 Zn 1.0000 0.68283(5) 0.2500 0.0242(2) Uani 1 2 d S T P

loop_
_atom_site_aniso_label
_atom_site_aniso_U_11
_atom_site_aniso_U_22
_atom_site_aniso_U_33
_atom_site_aniso_U_23
_atom_site_aniso_U_13
_atom_site_aniso_U_12
C1 0.0171(16) 0.0259(18) 0.035(2) 0.0039(15) 0.0038(14) -0.0035(14)
C2 0.0200(17) 0.0257(17) 0.0281(18) -0.0015(15) 0.0046(14) -0.0028(14)
C3 0.0192(16) 0.0266(18) 0.0315(19) -0.0058(15) 0.0061(14) -0.0039(14)
C4 0.0222(18) 0.037(2) 0.0290(19) 0.0017(16) 0.0002(15) -0.0076(16)
C5 0.0197(17) 0.036(2) 0.035(2) -0.0019(16) 0.0023(15) -0.0109(15)
C6 0.035(2) 0.043(2) 0.029(2) -0.0092(18) 0.0109(17) -0.0164(19)
C7 0.029(2) 0.047(2) 0.034(2) -0.0130(19) 0.0062(17) -0.0203(19)
C8 0.0246(18) 0.037(2) 0.032(2) 0.0020(17) 0.0020(15) -0.0069(16)
Cl1 0.0853(10) 0.0631(9) 0.0545(8) 0.0277(6) 0.0386(7) 0.0275(7)
N1 0.0180(14) 0.0325(17) 0.0312(17) -0.0076(13) 0.0091(12) -0.0067(12)
N2 0.0198(15) 0.0234(15) 0.0333(17) 0.0026(13) 0.0047(13) -0.0054(12)
N3 0.0210(15) 0.0289(16) 0.0325(17) 0.0069(13) 0.0032(13) -0.0078(13)
N4 0.0220(16) 0.040(2) 0.042(2) 0.0191(16) -0.0048(14) -0.0124(14)
N5 0.0275(17) 0.039(2) 0.043(2) 0.0178(16) -0.0089(15) -0.0106(15)
O1 0.0174(12) 0.0285(13) 0.0356(14) 0.0071(11) 0.0024(10) -0.0051(10)
O2 0.102(4) 0.127(5) 0.110(5) 0.068(4) 0.024(4) 0.014(4)
O3 0.199(8) 0.213(9) 0.130(6) -0.018(6) 0.056(6) -0.151(8)
O4 0.074(3) 0.117(4) 0.110(4) 0.062(4) 0.051(3) 0.043(3)
O5 0.053(2) 0.052(2) 0.068(2) -0.0146(19) 0.0242(19) -0.0017(17)
Zn1 0.0146(3) 0.0222(3) 0.0340(4) 0.000 0.0033(2) 0.000

loop_
_atom_type_symbol
_atom_type_description
_atom_type_scat_dispersion_real
_atom_type_scat_dispersion_imag
_atom_type_scat_source
C C 0.0033 0.0016 'International Tables Vol C Tables 4.2.6.8 and 6.1.1.4'
H H 0.0000 0.0000 'International Tables Vol C Tables 4.2.6.8 and 6.1.1.4'
N N 0.0061 0.0033 'International Tables Vol C Tables 4.2.6.8 and 6.1.1.4'
O O 0.0106 0.0060 'International Tables Vol C Tables 4.2.6.8 and 6.1.1.4'
Cl Cl 0.1484 0.1585 'International Tables Vol C Tables 4.2.6.8 and 6.1.1.4'
Zn Zn 0.2839 1.4301 'International Tables Vol C Tables 4.2.6.8 and 6.1.1.4'

loop_
_geom_angle_atom_site_label_1
_geom_angle_atom_site_label_2
_geom_angle_atom_site_label_3
_geom_angle
_geom_angle_site_symmetry_1
_geom_angle_site_symmetry_3
O1 C1 N4 123.9(3) . .
O1 C1 N3 120.3(3) . .
N4 C1 N3 115.8(3) . .
N2 C2 C3 113.1(3) . .
N2 C2 C8 125.2(3) . .
C3 C2 C8 121.6(3) . .
C7 C3 C4 116.5(4) . .
C7 C3 C2 120.4(3) . .
C4 C3 C2 123.1(3) . .
C5 C4 C3 119.4(4) . .
C5 C4 H4 120.3 . .
C3 C4 H4 120.3 . .
N1 C5 C4 123.3(3) . .
N1 C5 H5 118.4 . .
C4 C5 H5 118.4 . .
N1 C6 C7 123.0(4) . .
N1 C6 H6 118.5 . .
C7 C6 H6 118.5 . .
C6 C7 C3 120.6(4) . .
C6 C7 H7 119.7 . .
C3 C7 H7 119.7 . .
C2 C8 H9A 109.5 . .
C2 C8 H9B 109.5 . .
H9A C8 H9B 109.5 . .
C2 C8 H9C 109.5 . .
H9A C8 H9C 109.5 . .
H9B C8 H9C 109.5 . .
O2 Cl1 O4 117.3(4) . .
O2 Cl1 O5 119.4(3) . .
O4 Cl1 O5 111.2(3) . .
O2 Cl1 O3 102.2(5) . .
O4 Cl1 O3 95.9(6) . .
O5 Cl1 O3 106.7(4) . .
C5 N1 C6 117.1(3) . .
C5 N1 Zn1 125.4(3) . 3_445
C6 N1 Zn1 117.0(3) . 3_445
C2 N2 N3 120.0(3) . .
N2 N3 C1 116.6(3) . .
N2 N3 H3 121.7 . .
C1 N3 H3 121.7 . .
C1 N4 N5 118.0(3) . .
C1 N4 H4A 121.0 . .
N5 N4 H4A 121.0 . .
N4 N5 Zn1 106.8(2) . .
N4 N5 H5A 110.4 . .
Zn1 N5 H5A 110.4 . .
N4 N5 H5B 110.4 . .
Zn1 N5 H5B 110.4 . .
H5A N5 H5B 108.6 . .
C1 O1 Zn1 112.8(2) . .
O1 Zn1 O1 166.31(15) . 2_755
O1 Zn1 N1 95.66(12) . 4_655
O1 Zn1 N1 93.74(11) 2_755 4_655
O1 Zn1 N1 93.74(11) . 3
O1 Zn1 N1 95.66(12) 2_755 3
N1 Zn1 N1 93.09(17) 4_655 3
O1 Zn1 N5 77.70(11) . .
O1 Zn1 N5 92.49(12) 2_755 .
N1 Zn1 N5 89.44(15) 4_655 .
N1 Zn1 N5 171.28(13) 3 .
O1 Zn1 N5 92.49(12) . 2_755
O1 Zn1 N5 77.70(11) 2_755 2_755
N1 Zn1 N5 171.28(13) 4_655 2_755
N1 Zn1 N5 89.43(15) 3 2_755
N5 Zn1 N5 89.3(2) . 2_755

loop_
_geom_bond_atom_site_label_1
_geom_bond_atom_site_label_2
_geom_bond_distance
_geom_bond_site_symmetry_2
C1 O1 1.243(4) .
C1 N4 1.337(5) .
C1 N3 1.371(5) .
C2 N2 1.276(5) .
C2 C3 1.488(5) .
C2 C8 1.510(5) .
C3 C7 1.384(6) .
C3 C4 1.401(5) .
C4 C5 1.386(6) .
C4 H4 0.9300 .
C5 N1 1.334(5) .
C5 H5 0.9300 .
C6 N1 1.345(5) .
C6 C7 1.370(6) .
C6 H6 0.9300 .
C7 H7 0.9300 .
C8 H9A 0.9600 .
C8 H9B 0.9600 .
C8 H9C 0.9600 .
Cl1 O2 1.350(6) .
Cl1 O4 1.371(5) .
Cl1 O5 1.423(4) .
Cl1 O3 1.553(7) .
N1 Zn1 2.126(3) 3_445
N2 N3 1.359(4) .
N3 H3 0.8600 .
N4 N5 1.402(5) .
N4 H4A 0.8600 .
N5 Zn1 2.194(4) .
N5 H5A 0.9700 .
N5 H5B 0.9700 .
O1 Zn1 2.108(3) .
Zn1 O1 2.108(3) 2_755
Zn1 N1 2.126(3) 4_655
Zn1 N1 2.126(3) 3
Zn1 N5 2.194(4) 2_755

loop_
_platon_squeeze_void_nr
_platon_squeeze_void_average_x
_platon_squeeze_void_average_y
_platon_squeeze_void_average_z
_platon_squeeze_void_volume
_platon_squeeze_void_count_electrons
_platon_squeeze_void_content
1 0.991 0.250 0.241 609 182 ' '
2 0.491 0.750 0.241 609 182 ' '
